data_4087221
loop_
_publ_author_name
'Ji, Xiaoxiao'
'Yang, Dawei'
'Tong, Peng'
'Li, Jianzhe'
'Wang, Baomin'
'Qu, Jingping'

_publ_section_title
;
 C--H Activation of Cp* Ligand Coordinated to Ruthenium Center: Synthesis
 and Reactivity of a Thiolate-Bridged Diruthenium Complex Featuring
 Fulvene-like Cp* Ligand
;
_journal_name_full Organometallics
_journal_paper_doi 10.1021/acs.organomet.7b00091
_journal_year 2017
_chemical_formula_sum 'C26 H34 Cl F6 P Ru2 S2'
_chemical_formula_weight 793.21
_chemical_name_systematic
; 
 ? 
;
_space_group_IT_number 2
_symmetry_cell_setting triclinic
_symmetry_space_group_name_Hall '-P 1'
_symmetry_space_group_name_H-M 'P -1'
_atom_sites_solution_hydrogens geom
_atom_sites_solution_primary direct
_atom_sites_solution_secondary difmap
_audit_creation_method SHELXL-97
_cell_angle_alpha 103.766(8)
_cell_angle_beta 90.704(9)
_cell_angle_gamma 93.810(8)
_cell_formula_units_Z 2
_cell_length_a 8.4079(17)
_cell_length_b 13.793(3)
_cell_length_c 13.875(3)
_cell_measurement_reflns_used 9524
_cell_measurement_temperature 301(2)
_cell_measurement_theta_max 27.44
_cell_measurement_theta_min 2.39
_cell_volume 1558.8(6)
_computing_cell_refinement 'Bruker SAINT'
_computing_data_collection 'Bruker APEX2'
_computing_data_reduction 'Bruker SAINT'
_computing_molecular_graphics 'Bruker SHELXTL'
_computing_publication_material 'Bruker SHELXTL'
_computing_structure_refinement 'SHELXL-2014 (Sheldrick 2014)'
_computing_structure_solution 'SHELXS-97 (Sheldrick 2008)'
_diffrn_ambient_temperature 301(2)
_diffrn_measured_fraction_theta_full 0.992
_diffrn_measured_fraction_theta_max 0.992
_diffrn_measurement_device_type 'Bruker APEX-II CCD'
_diffrn_measurement_method '\f and \w scans'
_diffrn_radiation_monochromator graphite
_diffrn_radiation_source 'fine-focus sealed tube'
_diffrn_radiation_type MoK\a
_diffrn_radiation_wavelength 0.71073
_diffrn_reflns_av_R_equivalents 0.0485
_diffrn_reflns_av_sigmaI/netI 0.0366
_diffrn_reflns_limit_h_max 9
_diffrn_reflns_limit_h_min -9
_diffrn_reflns_limit_k_max 16
_diffrn_reflns_limit_k_min -16
_diffrn_reflns_limit_l_max 16
_diffrn_reflns_limit_l_min -16
_diffrn_reflns_number 24087
_diffrn_reflns_theta_full 24.99
_diffrn_reflns_theta_max 24.99
_diffrn_reflns_theta_min 2.39
_exptl_absorpt_coefficient_mu 1.291
_exptl_absorpt_correction_T_max 0.7059
_exptl_absorpt_correction_T_min 0.6753
_exptl_absorpt_correction_type empirical
_exptl_absorpt_process_details SADABS
_exptl_crystal_colour black
_exptl_crystal_density_diffrn 1.690
_exptl_crystal_density_method 'not measured'
_exptl_crystal_description block
_exptl_crystal_F_000 792
_exptl_crystal_size_max 0.33
_exptl_crystal_size_mid 0.31
_exptl_crystal_size_min 0.29
_refine_diff_density_max 1.850
_refine_diff_density_min -0.753
_refine_diff_density_rms 0.110
_refine_ls_extinction_method none
_refine_ls_goodness_of_fit_ref 1.013
_refine_ls_hydrogen_treatment 'riding mode'
_refine_ls_matrix_type full
_refine_ls_number_parameters 398
_refine_ls_number_reflns 5438
_refine_ls_number_restraints 0
_refine_ls_restrained_S_all 1.013
_refine_ls_R_factor_all 0.0686
_refine_ls_R_factor_gt 0.0464
_refine_ls_shift/su_max 0.047
_refine_ls_shift/su_mean 0.003
_refine_ls_structure_factor_coef Fsqd
_refine_ls_weighting_details 'calc w=1/[\s^2^(Fo^2^)+(0.0580P)^2^+7.2586P] where P=(Fo^2^+2Fc^2^)/3'
_refine_ls_weighting_scheme calc
_refine_ls_wR_factor_gt 0.1155
_refine_ls_wR_factor_ref 0.1323
_reflns_number_gt 4273
_reflns_number_total 5438
_reflns_threshold_expression >2sigma(I)
_cod_data_source_file om7b00091_si_002.cif
_cod_data_source_block 3[PF6]
_cod_depositor_comments
;
The following automatic conversions were performed:

'_symmetry_cell_setting' value 'Triclinic' changed to 'triclinic'
according to
/home/data/users/saulius/crontab/automatic-downloads/rss-feeds/ACS/lib/dictionaries/cif_core.dic
dictionary named 'cif_core.dic' version 2.4.2 from 2011-04-26.

Automatic conversion script
Id: cif_fix_values 4973 2017-02-22 13:04:09Z antanas 
;
_cod_original_cell_volume 1558.8(5)
_cod_original_sg_symbol_H-M P-1
_cod_database_code 4087221

loop_
_symmetry_equiv_pos_as_xyz
'x, y, z'
'-x, -y, -z'

loop_
_atom_site_label
_atom_site_type_symbol
_atom_site_fract_x
_atom_site_fract_y
_atom_site_fract_z
_atom_site_U_iso_or_equiv
_atom_site_adp_type
_atom_site_occupancy
_atom_site_symmetry_multiplicity
_atom_site_calc_flag
_atom_site_refinement_flags
_atom_site_disorder_assembly
_atom_site_disorder_group
Ru1 Ru 0.72145(5) 0.72479(3) 0.58697(3) 0.03581(15) Uani 1 1 d . . .
Ru2 Ru 0.72207(6) 0.71712(3) 0.77548(3) 0.04060(16) Uani 1 1 d . . .
S2 S 0.4729(2) 0.72480(15) 0.68164(13) 0.0577(4) Uani 1 1 d . . .
S1 S 0.7788(2) 0.85876(12) 0.71931(12) 0.0565(4) Uani 1 1 d . . .
Cl1 Cl 0.7488(3) 0.57581(11) 0.64149(13) 0.0651(5) Uani 1 1 d . . .
P1 P 1.0052(5) 1.2501(3) 0.8089(2) 0.1250(14) Uani 1 1 d . . .
C12 C 0.7338(8) 0.6484(4) 0.4287(4) 0.0459(14) Uani 1 1 d . . .
C14 C 0.7169(8) 0.8147(5) 0.4783(4) 0.0463(14) Uani 1 1 d . . .
C11 C 0.8893(7) 0.6918(5) 0.4645(4) 0.0454(14) Uani 1 1 d . . .
C15 C 0.8799(8) 0.7953(5) 0.4942(4) 0.0466(14) Uani 1 1 d . . .
C13 C 0.6262(8) 0.7243(6) 0.4384(5) 0.0573(17) Uani 1 1 d . . .
C2 C 0.7276(11) 0.6308(6) 0.8899(5) 0.068(2) Uani 1 1 d . . .
C24 C 0.5888(12) 0.9158(5) 0.7337(5) 0.068(2) Uani 1 1 d . . .
C1 C 0.8832(10) 0.6688(7) 0.8775(5) 0.068(2) Uani 1 1 d . . .
C4 C 0.7352(11) 0.8003(6) 0.9289(5) 0.069(2) Uani 1 1 d . . .
C25 C 0.4542(10) 0.8532(6) 0.7162(5) 0.066(2) Uani 1 1 d . . .
C5 C 0.8905(10) 0.7711(7) 0.9029(5) 0.068(2) Uani 1 1 d . . .
C3 C 0.6323(9) 0.7150(9) 0.9227(5) 0.083(3) Uani 1 1 d . . .
C17 C 0.6937(12) 0.5378(6) 0.3830(6) 0.091(3) Uani 1 1 d . . .
H17A H 0.7088 0.5242 0.3128 0.136 Uiso 1 1 calc R . .
H17B H 0.5847 0.5205 0.3954 0.136 Uiso 1 1 calc R . .
H17C H 0.7624 0.4989 0.4121 0.136 Uiso 1 1 calc R . .
C16 C 1.0365(10) 0.6364(7) 0.4633(7) 0.080(2) Uani 1 1 d . . .
H16A H 1.0878 0.6319 0.4012 0.121 Uiso 1 1 calc R . .
H16B H 1.0082 0.5702 0.4714 0.121 Uiso 1 1 calc R . .
H16C H 1.1079 0.6714 0.5166 0.121 Uiso 1 1 calc R . .
C20 C 1.0190(10) 0.8706(6) 0.5250(7) 0.080(2) Uani 1 1 d . . .
H20A H 1.0644 0.8870 0.4673 0.120 Uiso 1 1 calc R . .
H20B H 1.0980 0.8431 0.5592 0.120 Uiso 1 1 calc R . .
H20C H 0.9838 0.9300 0.5683 0.120 Uiso 1 1 calc R . .
C18 C 0.4571(9) 0.7132(9) 0.4042(7) 0.095(3) Uani 1 1 d . . .
H18A H 0.4510 0.7151 0.3356 0.143 Uiso 1 1 calc R . .
H18B H 0.4012 0.7668 0.4431 0.143 Uiso 1 1 calc R . .
H18C H 0.4094 0.6503 0.4118 0.143 Uiso 1 1 calc R . .
C19 C 0.6581(13) 0.9196(6) 0.4945(6) 0.089(3) Uani 1 1 d . . .
H19A H 0.6682 0.9422 0.4344 0.133 Uiso 1 1 calc R . .
H19B H 0.7208 0.9646 0.5467 0.133 Uiso 1 1 calc R . .
H19C H 0.5482 0.9180 0.5125 0.133 Uiso 1 1 calc R . .
C26 C 0.3087(13) 0.8960(8) 0.7263(6) 0.097(3) Uani 1 1 d . . .
H26A H 0.2150 0.8548 0.7149 0.116 Uiso 1 1 calc R . .
C22 C 0.438(2) 1.0592(8) 0.7683(7) 0.112(5) Uani 1 1 d . . .
H22A H 0.4294 1.1281 0.7845 0.135 Uiso 1 1 calc R . .
C23 C 0.5880(18) 1.0211(6) 0.7606(6) 0.113(4) Uani 1 1 d . . .
H23A H 0.6816 1.0624 0.7724 0.136 Uiso 1 1 calc R . .
C9 C 0.696(2) 0.9075(8) 0.9706(6) 0.149(6) Uani 1 1 d . . .
H9A H 0.7148 0.9249 1.0412 0.224 Uiso 1 1 calc R . .
H9B H 0.5859 0.9144 0.9560 0.224 Uiso 1 1 calc R . .
H9C H 0.7623 0.9512 0.9410 0.224 Uiso 1 1 calc R . .
C8 C 0.4628(12) 0.7108(14) 0.9514(9) 0.163(7) Uani 1 1 d . . .
H8A H 0.4573 0.7088 1.0200 0.244 Uiso 1 1 calc R . .
H8B H 0.4070 0.6518 0.9111 0.244 Uiso 1 1 calc R . .
H8C H 0.4145 0.7690 0.9418 0.244 Uiso 1 1 calc R . .
C21 C 0.3003(19) 0.9953(11) 0.7520(8) 0.125(5) Uani 1 1 d . . .
H21A H 0.2011 1.0219 0.7590 0.151 Uiso 1 1 calc R . .
C10 C 1.0394(13) 0.8400(10) 0.9099(8) 0.123(5) Uani 1 1 d . . .
H10A H 1.0887 0.8503 0.9747 0.184 Uiso 1 1 calc R . .
H10B H 1.0119 0.9031 0.8990 0.184 Uiso 1 1 calc R . .
H10C H 1.1122 0.8105 0.8605 0.184 Uiso 1 1 calc R . .
C7 C 0.6692(18) 0.5233(9) 0.8778(9) 0.145(6) Uani 1 1 d . . .
H7A H 0.6843 0.5044 0.9394 0.218 Uiso 1 1 calc R . .
H7B H 0.7281 0.4818 0.8272 0.218 Uiso 1 1 calc R . .
H7C H 0.5579 0.5148 0.8591 0.218 Uiso 1 1 calc R . .
C6 C 1.0230(14) 0.6047(11) 0.8486(8) 0.132(5) Uani 1 1 d . . .
H6A H 1.0745 0.5949 0.9074 0.198 Uiso 1 1 calc R . .
H6B H 1.0977 0.6376 0.8130 0.198 Uiso 1 1 calc R . .
H6C H 0.9852 0.5410 0.8072 0.198 Uiso 1 1 calc R . .
F6 F 1.090(5) 1.185(2) 0.7166(12) 0.138(11) Uani 0.50(3) 1 d P A 1
F5 F 1.048(7) 1.334(3) 0.762(3) 0.21(2) Uani 0.50(3) 1 d P A 1
F4 F 1.163(5) 1.256(3) 0.869(3) 0.22(2) Uani 0.50(3) 1 d P A 1
F3 F 0.963(4) 1.152(2) 0.842(2) 0.189(15) Uani 0.50(3) 1 d P A 1
F2 F 0.931(7) 1.311(5) 0.896(3) 0.24(4) Uani 0.50(3) 1 d P A 1
F1 F 0.849(3) 1.240(3) 0.748(3) 0.204(16) Uani 0.50(3) 1 d P A 1
F6' F 0.942(6) 1.166(2) 0.7206(16) 0.212(16) Uani 0.50(3) 1 d P A 2
F5' F 0.969(11) 1.343(4) 0.766(3) 0.32(4) Uani 0.50(3) 1 d P A 2
F4' F 1.163(4) 1.252(4) 0.757(3) 0.223(19) Uani 0.50(3) 1 d P A 2
F3' F 1.088(7) 1.186(4) 0.8644(17) 0.21(3) Uani 0.50(3) 1 d P A 2
F2' F 1.041(6) 1.342(4) 0.906(2) 0.19(2) Uani 0.50(3) 1 d P A 2
F1' F 0.841(4) 1.235(3) 0.858(2) 0.24(2) Uani 0.50(3) 1 d P A 2

loop_
_atom_site_aniso_label
_atom_site_aniso_U_11
_atom_site_aniso_U_22
_atom_site_aniso_U_33
_atom_site_aniso_U_23
_atom_site_aniso_U_13
_atom_site_aniso_U_12
Ru1 0.0438(3) 0.0329(2) 0.0325(3) 0.01010(18) 0.00525(19) 0.00647(19)
Ru2 0.0481(3) 0.0433(3) 0.0337(3) 0.0144(2) 0.0035(2) 0.0079(2)
S2 0.0493(9) 0.0782(12) 0.0484(9) 0.0194(8) 0.0059(7) 0.0094(8)
S1 0.0887(13) 0.0415(8) 0.0369(8) 0.0079(6) 0.0006(8) -0.0067(8)
Cl1 0.1107(15) 0.0371(8) 0.0520(9) 0.0163(7) 0.0116(9) 0.0154(8)
P1 0.190(4) 0.146(3) 0.0614(16) 0.0464(18) 0.027(2) 0.091(3)
C12 0.061(4) 0.040(3) 0.038(3) 0.010(2) 0.008(3) 0.005(3)
C14 0.058(4) 0.049(3) 0.036(3) 0.016(3) 0.007(3) 0.023(3)
C11 0.050(3) 0.053(4) 0.040(3) 0.021(3) 0.011(3) 0.012(3)
C15 0.058(4) 0.048(3) 0.040(3) 0.022(3) 0.008(3) 0.003(3)
C13 0.050(4) 0.088(5) 0.036(3) 0.022(3) 0.002(3) -0.003(4)
C2 0.094(6) 0.072(5) 0.045(4) 0.029(4) -0.002(4) 0.005(4)
C24 0.128(7) 0.048(4) 0.035(3) 0.011(3) 0.017(4) 0.041(4)
C1 0.072(5) 0.091(6) 0.048(4) 0.028(4) -0.005(4) 0.016(4)
C4 0.102(6) 0.075(5) 0.032(3) 0.012(3) 0.003(4) 0.017(5)
C25 0.087(6) 0.084(5) 0.035(3) 0.019(3) 0.013(4) 0.038(5)
C5 0.071(5) 0.097(6) 0.038(4) 0.024(4) -0.005(3) -0.013(4)
C3 0.054(4) 0.166(10) 0.044(4) 0.055(5) 0.004(3) 0.004(5)
C17 0.123(8) 0.067(5) 0.065(5) -0.013(4) 0.018(5) -0.011(5)
C16 0.072(5) 0.096(6) 0.090(6) 0.046(5) 0.029(5) 0.041(5)
C20 0.084(6) 0.073(5) 0.086(6) 0.033(4) -0.002(5) -0.026(4)
C18 0.051(5) 0.161(10) 0.073(6) 0.028(6) -0.016(4) 0.007(5)
C19 0.143(8) 0.075(5) 0.067(5) 0.040(4) 0.024(5) 0.057(6)
C26 0.120(8) 0.138(9) 0.048(4) 0.032(5) 0.018(5) 0.085(7)
C22 0.232(15) 0.069(6) 0.047(5) 0.013(4) 0.030(7) 0.089(8)
C23 0.243(14) 0.059(5) 0.042(4) 0.006(4) 0.011(6) 0.060(7)
C9 0.297(18) 0.116(9) 0.034(4) -0.004(5) 0.014(7) 0.086(10)
C8 0.065(6) 0.36(2) 0.097(8) 0.112(12) 0.029(6) 0.017(9)
C21 0.190(14) 0.148(12) 0.060(6) 0.038(7) 0.034(8) 0.119(11)
C10 0.110(8) 0.181(12) 0.077(7) 0.052(7) -0.026(6) -0.062(8)
C7 0.223(15) 0.107(8) 0.122(9) 0.081(8) -0.045(10) -0.052(9)
C6 0.119(9) 0.192(13) 0.100(8) 0.046(8) 0.000(7) 0.087(9)
F6 0.21(3) 0.162(19) 0.059(9) 0.041(10) 0.030(12) 0.11(2)
F5 0.40(5) 0.16(2) 0.133(19) 0.086(17) 0.13(3) 0.13(3)
F4 0.23(3) 0.26(4) 0.13(2) -0.01(2) -0.08(2) 0.03(3)
F3 0.19(2) 0.22(2) 0.22(3) 0.15(2) 0.04(2) 0.09(2)
F2 0.33(8) 0.28(7) 0.14(3) 0.02(4) 0.04(4) 0.18(6)
F1 0.17(2) 0.25(4) 0.22(3) 0.10(3) -0.07(2) 0.06(2)
F6' 0.28(4) 0.22(3) 0.101(16) -0.026(16) 0.05(2) 0.03(3)
F5' 0.66(10) 0.20(3) 0.13(2) 0.035(18) 0.00(4) 0.29(5)
F4' 0.20(3) 0.32(5) 0.17(3) 0.08(3) 0.07(2) 0.03(3)
F3' 0.31(5) 0.31(5) 0.073(14) 0.09(2) 0.06(2) 0.23(5)
F2' 0.34(6) 0.17(2) 0.065(11) 0.017(11) 0.00(2) 0.08(3)
F1' 0.20(3) 0.32(5) 0.15(2) -0.04(2) 0.08(2) -0.02(3)

loop_
_atom_type_symbol
_atom_type_description
_atom_type_scat_dispersion_real
_atom_type_scat_dispersion_imag
_atom_type_scat_source
C C 0.0033 0.0016 'International Tables Vol C Tables 4.2.6.8 and 6.1.1.4'
H H 0.0000 0.0000 'International Tables Vol C Tables 4.2.6.8 and 6.1.1.4'
F F 0.0171 0.0103 'International Tables Vol C Tables 4.2.6.8 and 6.1.1.4'
P P 0.1023 0.0942 'International Tables Vol C Tables 4.2.6.8 and 6.1.1.4'
S S 0.1246 0.1234 'International Tables Vol C Tables 4.2.6.8 and 6.1.1.4'
Cl Cl 0.1484 0.1585 'International Tables Vol C Tables 4.2.6.8 and 6.1.1.4'
Ru Ru -1.2594 0.8363 'International Tables Vol C Tables 4.2.6.8 and 6.1.1.4'

loop_
_geom_angle_atom_site_label_1
_geom_angle_atom_site_label_2
_geom_angle_atom_site_label_3
_geom_angle
C14 Ru1 C13 37.5(3)
C14 Ru1 C15 38.4(2)
C13 Ru1 C15 63.9(2)
C14 Ru1 C11 62.8(2)
C13 Ru1 C11 63.8(2)
C15 Ru1 C11 37.0(2)
C14 Ru1 C12 61.8(2)
C13 Ru1 C12 37.4(2)
C15 Ru1 C12 62.4(2)
C11 Ru1 C12 37.9(2)
C14 Ru1 S1 94.61(17)
C13 Ru1 S1 128.5(2)
C15 Ru1 S1 90.01(17)
C11 Ru1 S1 119.82(18)
C12 Ru1 S1 152.13(17)
C14 Ru1 Cl1 155.13(16)
C13 Ru1 Cl1 122.8(2)
C15 Ru1 Cl1 129.31(17)
C11 Ru1 Cl1 96.38(16)
C12 Ru1 Cl1 93.50(16)
S1 Ru1 Cl1 108.22(6)
C14 Ru1 S2 113.59(17)
C13 Ru1 S2 101.34(18)
C15 Ru1 S2 149.33(17)
C11 Ru1 S2 160.81(18)
C12 Ru1 S2 122.94(18)
S1 Ru1 S2 78.62(7)
Cl1 Ru1 S2 81.36(7)
C14 Ru1 Ru2 148.42(16)
C13 Ru1 Ru2 158.83(18)
C15 Ru1 Ru2 135.31(17)
C11 Ru1 Ru2 135.87(15)
C12 Ru1 Ru2 149.73(15)
S1 Ru1 Ru2 54.82(4)
Cl1 Ru1 Ru2 56.23(4)
S2 Ru1 Ru2 57.64(4)
C4 Ru2 C3 37.5(3)
C4 Ru2 C1 62.2(3)
C3 Ru2 C1 63.1(3)
C4 Ru2 C2 62.6(3)
C3 Ru2 C2 38.3(3)
C1 Ru2 C2 37.3(3)
C4 Ru2 C5 37.9(3)
C3 Ru2 C5 63.0(3)
C1 Ru2 C5 36.2(3)
C2 Ru2 C5 61.9(3)
C4 Ru2 S1 92.3(2)
C3 Ru2 S1 125.0(3)
C1 Ru2 S1 122.4(2)
C2 Ru2 S1 152.5(2)
C5 Ru2 S1 91.5(2)
C4 Ru2 Cl1 155.6(2)
C3 Ru2 Cl1 126.4(3)
C1 Ru2 Cl1 95.0(2)
C2 Ru2 Cl1 94.3(2)
C5 Ru2 Cl1 125.9(3)
S1 Ru2 Cl1 108.20(6)
C4 Ru2 S2 116.2(2)
C3 Ru2 S2 101.7(2)
C1 Ru2 S2 158.2(2)
C2 Ru2 S2 121.2(2)
C5 Ru2 S2 152.6(2)
S1 Ru2 S2 78.78(7)
Cl1 Ru2 S2 81.49(7)
C4 Ru2 Ru1 146.8(2)
C3 Ru2 Ru1 159.6(2)
C1 Ru2 Ru1 136.4(2)
C2 Ru2 Ru1 150.4(2)
C5 Ru2 Ru1 134.7(2)
S1 Ru2 Ru1 54.84(4)
Cl1 Ru2 Ru1 56.20(4)
S2 Ru2 Ru1 57.91(4)
C25 S2 Ru2 99.2(3)
C25 S2 Ru1 98.9(3)
Ru2 S2 Ru1 64.45(5)
C24 S1 Ru2 101.6(3)
C24 S1 Ru1 101.4(3)
Ru2 S1 Ru1 70.34(5)
Ru1 Cl1 Ru2 67.56(5)
F5 P1 F3' 138(3)
F5 P1 F4' 61(2)
F3' P1 F4' 83(2)
F5 P1 F2 96(3)
F3' P1 F2 96(2)
F4' P1 F2 137(4)
F5 P1 F1 85(3)
F3' P1 F1 136(3)
F4' P1 F1 119.5(17)
F2 P1 F1 91(3)
F5 P1 F6' 103(2)
F3' P1 F6' 97(3)
F4' P1 F6' 88.1(17)
F2 P1 F6' 134(3)
F1 P1 F6' 50.7(15)
F5 P1 F3 171(2)
F3' P1 F3 44(2)
F4' P1 F3 114(2)
F2 P1 F3 92(3)
F1 P1 F3 92.4(17)
F6' P1 F3 68.9(16)
F5 P1 F1' 124(3)
F3' P1 F1' 93(2)
F4' P1 F1' 173(3)
F2 P1 F1' 49(2)
F1 P1 F1' 59.4(18)
F6' P1 F1' 86.5(19)
F3 P1 F1' 60.3(17)
F5 P1 F4 97(3)
F3' P1 F4 43(2)
F4' P1 F4 60.1(18)
F2 P1 F4 91(2)
F1 P1 F4 178(2)
F6' P1 F4 127(2)
F3 P1 F4 86.0(17)
F1' P1 F4 121(2)
F5 P1 F6 83.7(16)
F3' P1 F6 83.2(10)
F4' P1 F6 41.2(14)
F2 P1 F6 178(3)
F1 P1 F6 91.0(16)
F6' P1 F6 47.7(12)
F3 P1 F6 87.9(16)
F1' P1 F6 133(2)
F4 P1 F6 87.6(18)
F5 P1 F2' 79(2)
F3' P1 F2' 87(2)
F4' P1 F2' 101(3)
F2 P1 F2' 36(3)
F1 P1 F2' 121(2)
F6' P1 F2' 170(3)
F3 P1 F2' 109.6(19)
F1' P1 F2' 85(2)
F4 P1 F2' 61.2(19)
F6 P1 F2' 142(3)
F5 P1 F5' 26(4)
F3' P1 F5' 160(5)
F4' P1 F5' 86(3)
F2 P1 F5' 81(3)
F1 P1 F5' 64(3)
F6' P1 F5' 99(3)
F3 P1 F5' 155(4)
F1' P1 F5' 99(4)
F4 P1 F5' 118(4)
F6 P1 F5' 99.6(17)
F2' P1 F5' 79(3)
C13 C12 C11 109.7(5)
C13 C12 C17 125.5(7)
C11 C12 C17 124.7(6)
C13 C12 Ru1 71.2(3)
C11 C12 Ru1 71.0(3)
C17 C12 Ru1 126.4(5)
C13 C14 C15 110.1(5)
C13 C14 C19 126.0(7)
C15 C14 C19 123.7(7)
C13 C14 Ru1 72.5(4)
C15 C14 Ru1 72.0(3)
C19 C14 Ru1 126.3(5)
C15 C11 C12 107.5(5)
C15 C11 C16 126.5(7)
C12 C11 C16 125.9(6)
C15 C11 Ru1 71.4(3)
C12 C11 Ru1 71.0(3)
C16 C11 Ru1 126.2(5)
C11 C15 C14 107.0(6)
C11 C15 C20 125.3(6)
C14 C15 C20 127.4(6)
C11 C15 Ru1 71.7(3)
C14 C15 Ru1 69.6(3)
C20 C15 Ru1 129.1(5)
C14 C13 C12 105.7(6)
C14 C13 C18 126.5(8)
C12 C13 C18 127.5(8)
C14 C13 Ru1 70.0(3)
C12 C13 Ru1 71.4(4)
C18 C13 Ru1 127.7(5)
C1 C2 C3 107.5(7)
C1 C2 C7 127.5(10)
C3 C2 C7 124.9(10)
C1 C2 Ru2 71.0(4)
C3 C2 Ru2 70.5(4)
C7 C2 Ru2 126.5(6)
C25 C24 C23 123.6(9)
C25 C24 S1 117.2(5)
C23 C24 S1 119.2(9)
C5 C1 C2 109.6(7)
C5 C1 C6 126.0(9)
C2 C1 C6 124.3(9)
C5 C1 Ru2 72.3(4)
C2 C1 Ru2 71.7(4)
C6 C1 Ru2 126.2(6)
C5 C4 C3 109.3(8)
C5 C4 C9 124.0(10)
C3 C4 C9 126.1(10)
C5 C4 Ru2 72.6(4)
C3 C4 Ru2 72.4(4)
C9 C4 Ru2 127.8(6)
C24 C25 C26 117.7(9)
C24 C25 S2 118.7(6)
C26 C25 S2 123.6(8)
C1 C5 C4 107.6(7)
C1 C5 C10 126.0(9)
C4 C5 C10 126.2(10)
C1 C5 Ru2 71.4(4)
C4 C5 Ru2 69.5(4)
C10 C5 Ru2 128.2(5)
C4 C3 C2 105.9(7)
C4 C3 C8 127.5(12)
C2 C3 C8 126.4(11)
C4 C3 Ru2 70.1(4)
C2 C3 Ru2 71.2(4)
C8 C3 Ru2 126.9(6)
C21 C26 C25 121.5(13)
C23 C22 C21 120.6(9)
C22 C23 C24 115.8(12)
C26 C21 C22 120.9(11)

loop_
_geom_bond_atom_site_label_1
_geom_bond_atom_site_label_2
_geom_bond_distance
Ru1 C14 2.169(6)
Ru1 C13 2.201(6)
Ru1 C15 2.201(6)
Ru1 C11 2.205(6)
Ru1 C12 2.205(6)
Ru1 S1 2.2944(17)
Ru1 Cl1 2.3760(16)
Ru1 S2 2.4817(18)
Ru1 Ru2 2.6428(8)
Ru2 C4 2.163(7)
Ru2 C3 2.193(7)
Ru2 C1 2.192(7)
Ru2 C2 2.202(7)
Ru2 C5 2.204(7)
Ru2 S1 2.2938(17)
Ru2 Cl1 2.3769(17)
Ru2 S2 2.4743(18)
S2 C25 1.740(8)
S1 C24 1.819(9)
P1 F5 1.48(3)
P1 F3' 1.50(2)
P1 F4' 1.52(3)
P1 F2 1.47(5)
P1 F1 1.529(19)
P1 F6' 1.54(3)
P1 F3 1.55(3)
P1 F1' 1.57(3)
P1 F4 1.55(3)
P1 F6 1.584(19)
P1 F2' 1.62(4)
P1 F5' 1.58(4)
C12 C13 1.412(9)
C12 C11 1.433(9)
C12 C17 1.519(10)
C14 C13 1.406(10)
C14 C15 1.437(9)
C14 C19 1.528(9)
C11 C15 1.397(9)
C11 C16 1.495(9)
C15 C20 1.498(10)
C13 C18 1.480(10)
C2 C1 1.404(11)
C2 C3 1.443(12)
C2 C7 1.500(12)
C24 C25 1.360(12)
C24 C23 1.411(11)
C1 C5 1.367(12)
C1 C6 1.519(12)
C4 C5 1.418(12)
C4 C3 1.399(12)
C4 C9 1.514(12)
C25 C26 1.388(11)
C5 C10 1.508(12)
C3 C8 1.486(12)
C26 C21 1.338(16)
C22 C23 1.398(17)
C22 C21 1.387(18)
